data_4331687
loop_
_publ_author_name
'Emily E. Langdon-Jones'
'Andrew J. Hallett'
'Jack D. Routledge'
'David A. Crole'
'Benjamin D. Ward'
'James A. Platts'
'Simon J. A. Pope'

_publ_section_title
;
 Using Substituted Cyclometalated Quinoxaline Ligands To Finely Tune the
 Luminescence Properties of Iridium(III) Complexes
;
_journal_name_full 'Inorganic Chemistry'
_journal_page_first 448
_journal_page_last 456
_journal_paper_doi 10.1021/ic301853t
_journal_volume 52
_journal_year 2013
_chemical_formula_moiety 'C54 H42 Ir N6, P F6, 3(C2 H3 N)'
_chemical_formula_sum 'C60 H51 F6 Ir N9 P'
_chemical_formula_weight 1235.27
_chemical_name_systematic
;
 ?
;
_space_group_IT_number 2
_symmetry_cell_setting triclinic
_symmetry_space_group_name_Hall '-P 1'
_symmetry_space_group_name_H-M 'P -1'
_atom_sites_solution_hydrogens geom
_atom_sites_solution_primary direct
_atom_sites_solution_secondary difmap
_audit_creation_method SHELXL-97
_cell_angle_alpha 80.842(2)
_cell_angle_beta 75.902(2)
_cell_angle_gamma 66.2750(10)
_cell_formula_units_Z 2
_cell_length_a 13.1447(4)
_cell_length_b 14.1344(4)
_cell_length_c 16.5465(4)
_cell_measurement_reflns_used 9394
_cell_measurement_temperature 150(2)
_cell_measurement_theta_max 27.49
_cell_measurement_theta_min 1.27
_cell_volume 2723.15(13)
_computing_cell_refinement DENZO/SCALEPACK
_computing_data_collection 'cOLLECT,Nonius BV, 1997-2001'
_computing_data_reduction DENZO/SCALEPACK
_computing_structure_refinement SHELXL-97
_computing_structure_solution SHELXs-97
_diffrn_ambient_temperature 150(2)
_diffrn_measured_fraction_theta_full 0.993
_diffrn_measured_fraction_theta_max 0.993
_diffrn_measurement_device_type KappaCCD
_diffrn_measurement_method CCD
_diffrn_radiation_monochromator graphite
_diffrn_radiation_source 'fine-focus sealed tube'
_diffrn_radiation_type MoK\a
_diffrn_radiation_wavelength 0.71073
_diffrn_reflns_av_R_equivalents 0.0476
_diffrn_reflns_av_sigmaI/netI 0.0844
_diffrn_reflns_limit_h_max 17
_diffrn_reflns_limit_h_min -17
_diffrn_reflns_limit_k_max 17
_diffrn_reflns_limit_k_min -18
_diffrn_reflns_limit_l_max 21
_diffrn_reflns_limit_l_min -21
_diffrn_reflns_number 19298
_diffrn_reflns_theta_full 27.49
_diffrn_reflns_theta_max 27.49
_diffrn_reflns_theta_min 1.27
_exptl_absorpt_coefficient_mu 2.550
_exptl_absorpt_correction_T_max 0.8220
_exptl_absorpt_correction_T_min 0.5151
_exptl_absorpt_correction_type empirical
_exptl_absorpt_process_details Denzo/Scalepack
_exptl_crystal_colour orange
_exptl_crystal_density_diffrn 1.506
_exptl_crystal_description plate
_exptl_crystal_F_000 1240
_exptl_crystal_size_max 0.30
_exptl_crystal_size_mid 0.15
_exptl_crystal_size_min 0.08
_refine_diff_density_max 0.957
_refine_diff_density_min -1.638
_refine_diff_density_rms 0.140
_refine_ls_extinction_method none
_refine_ls_goodness_of_fit_ref 1.066
_refine_ls_hydrogen_treatment constr
_refine_ls_matrix_type full
_refine_ls_number_parameters 794
_refine_ls_number_reflns 12410
_refine_ls_number_restraints 390
_refine_ls_restrained_S_all 1.079
_refine_ls_R_factor_all 0.0912
_refine_ls_R_factor_gt 0.0603
_refine_ls_shift/su_max 0.001
_refine_ls_shift/su_mean 0.000
_refine_ls_structure_factor_coef Fsqd
_refine_ls_weighting_details 'calc w=1/[\s^2^(Fo^2^)+(0.0453P)^2^+7.6614P] where P=(Fo^2^+2Fc^2^)/3'
_refine_ls_weighting_scheme calc
_refine_ls_wR_factor_gt 0.1176
_refine_ls_wR_factor_ref 0.1312
_reflns_number_gt 9394
_reflns_number_total 12410
_reflns_threshold_expression >2sigma(I)
_cod_data_source_file ic301853t_si_002_2.cif
_cod_data_source_block Ir(L3)2bpy
_cod_original_cell_volume 2723.16(13)
_cod_database_code 4331687

loop_
_symmetry_equiv_pos_as_xyz
'x, y, z'
'-x, -y, -z'

loop_
_atom_site_label
_atom_site_type_symbol
_atom_site_fract_x
_atom_site_fract_y
_atom_site_fract_z
_atom_site_U_iso_or_equiv
_atom_site_adp_type
_atom_site_occupancy
_atom_site_symmetry_multiplicity
_atom_site_calc_flag
_atom_site_refinement_flags
_atom_site_disorder_assembly
_atom_site_disorder_group
C1 C 0.0262(5) 0.9373(5) 0.1413(4) 0.0331(13) Uani 1 1 d . . .
C2 C 0.0350(5) 0.8341(5) 0.1542(4) 0.0348(14) Uani 1 1 d . . .
H2 H 0.0972 0.7821 0.1751 0.042 Uiso 1 1 calc R . .
C3 C -0.0478(5) 0.8088(5) 0.1363(4) 0.0387(15) Uani 1 1 d . . .
H3 H -0.0420 0.7389 0.1450 0.046 Uiso 1 1 calc R . .
C4 C -0.1403(6) 0.8846(5) 0.1055(4) 0.0451(16) Uani 1 1 d . . .
H4 H -0.1973 0.8663 0.0944 0.054 Uiso 1 1 calc R . .
C5 C -0.1482(5) 0.9851(5) 0.0916(4) 0.0421(15) Uani 1 1 d . . .
H5 H -0.2111 1.0364 0.0710 0.050 Uiso 1 1 calc R . .
C6 C -0.0638(5) 1.0133(5) 0.1074(4) 0.0346(14) Uani 1 1 d . . .
C7 C 0.0064(5) 1.1389(5) 0.1055(4) 0.0361(14) Uani 1 1 d . . .
C8 C 0.1090(5) 1.0613(5) 0.1267(4) 0.0329(13) Uani 1 1 d . . .
C9 C -0.0202(5) 1.2530(5) 0.1007(4) 0.0392(15) Uani 1 1 d . . .
C10 C -0.0935(5) 1.3181(5) 0.0493(4) 0.0421(15) Uani 1 1 d . . .
H10 H -0.1190 1.2894 0.0139 0.050 Uiso 1 1 calc R . .
C11 C -0.1296(6) 1.4250(6) 0.0497(5) 0.058(2) Uani 1 1 d . . .
H11 H -0.1783 1.4683 0.0133 0.069 Uiso 1 1 calc R . .
C12 C -0.0964(6) 1.4701(6) 0.1018(5) 0.0519(18) Uani 1 1 d . . .
C13 C -0.0243(6) 1.4046(5) 0.1533(5) 0.053(2) Uani 1 1 d . . .
H13 H -0.0003 1.4338 0.1895 0.063 Uiso 1 1 calc R . .
C14 C 0.0142(5) 1.2971(5) 0.1537(5) 0.0472(17) Uani 1 1 d . . .
H14 H 0.0635 1.2541 0.1897 0.057 Uiso 1 1 calc R . .
C15 C -0.1389(8) 1.5871(6) 0.1023(6) 0.076(3) Uani 1 1 d . . .
H15A H -0.1004 1.6146 0.0515 0.114 Uiso 1 1 calc R . .
H15B H -0.1229 1.6051 0.1514 0.114 Uiso 1 1 calc R . .
H15C H -0.2209 1.6172 0.1044 0.114 Uiso 1 1 calc R . .
C16 C 0.2172(5) 1.0703(5) 0.1218(4) 0.0349(14) Uani 1 1 d . . .
C17 C 0.2950(5) 0.9853(5) 0.1623(4) 0.0333(14) Uani 1 1 d . . .
C18 C 0.4041(5) 0.9853(5) 0.1513(4) 0.0419(16) Uani 1 1 d . . .
H18 H 0.4574 0.9312 0.1792 0.050 Uiso 1 1 calc R . .
C19 C 0.4381(5) 1.0598(5) 0.1021(5) 0.0507(19) Uani 1 1 d . . .
C20 C 0.3612(6) 1.1391(5) 0.0593(5) 0.0511(18) Uani 1 1 d . . .
H20 H 0.3851 1.1889 0.0233 0.061 Uiso 1 1 calc R . .
C21 C 0.2507(5) 1.1458(5) 0.0689(4) 0.0445(16) Uani 1 1 d . . .
H21 H 0.1986 1.2002 0.0403 0.053 Uiso 1 1 calc R . .
C22 C 0.5578(6) 1.0552(7) 0.0922(6) 0.071(3) Uani 1 1 d . . .
H22A H 0.6054 0.9870 0.1138 0.106 Uiso 1 1 calc R . .
H22B H 0.5565 1.1091 0.1235 0.106 Uiso 1 1 calc R . .
H22C H 0.5888 1.0664 0.0330 0.106 Uiso 1 1 calc R . .
C23 C 0.3882(5) 0.8312(5) 0.3571(4) 0.0414(15) Uani 1 1 d . . .
C24 C 0.3356(6) 0.9322(5) 0.3809(4) 0.0437(16) Uani 1 1 d . . .
H24 H 0.2796 0.9826 0.3529 0.052 Uiso 1 1 calc R . .
C25 C 0.3663(6) 0.9588(6) 0.4469(4) 0.0487(17) Uani 1 1 d . . .
H25 H 0.3324 1.0282 0.4626 0.058 Uiso 1 1 calc R . .
C26 C 0.4457(7) 0.8849(7) 0.4895(5) 0.060(2) Uani 1 1 d . . .
H26 H 0.4641 0.9039 0.5350 0.072 Uiso 1 1 calc R . .
C27 C 0.4977(7) 0.7850(7) 0.4669(5) 0.063(2) Uani 1 1 d . . .
H27 H 0.5516 0.7347 0.4967 0.076 Uiso 1 1 calc R . .
C28 C 0.4706(6) 0.7569(6) 0.3988(5) 0.0514(18) Uani 1 1 d . . .
C29 C 0.5048(6) 0.6340(5) 0.3102(4) 0.0455(16) Uani 1 1 d . . .
C30 C 0.4332(5) 0.7089(5) 0.2593(4) 0.0401(15) Uani 1 1 d . . .
C31 C 0.5565(6) 0.5203(5) 0.2960(4) 0.0452(16) Uani 1 1 d . . .
C32 C 0.6726(6) 0.4669(6) 0.2841(4) 0.0520(18) Uani 1 1 d . . .
H32 H 0.7211 0.5030 0.2804 0.062 Uiso 1 1 calc R . .
C33 C 0.7187(6) 0.3592(7) 0.2776(4) 0.059(2) Uani 1 1 d . . .
H33 H 0.7986 0.3231 0.2691 0.071 Uiso 1 1 calc R . .
C34 C 0.6506(7) 0.3053(6) 0.2833(4) 0.0538(19) Uani 1 1 d . . .
C35 C 0.5341(7) 0.3595(6) 0.2955(5) 0.061(2) Uani 1 1 d . . .
H35 H 0.4853 0.3235 0.2998 0.074 Uiso 1 1 calc R . .
C36 C 0.4890(7) 0.4649(6) 0.3013(5) 0.061(2) Uani 1 1 d . . .
H36 H 0.4091 0.5007 0.3093 0.073 Uiso 1 1 calc R . .
C37 C 0.7002(8) 0.1887(6) 0.2796(5) 0.071(2) Uani 1 1 d . . .
H37A H 0.7769 0.1670 0.2453 0.106 Uiso 1 1 calc R . .
H37B H 0.6524 0.1679 0.2548 0.106 Uiso 1 1 calc R . .
H37C H 0.7033 0.1557 0.3362 0.106 Uiso 1 1 calc R . .
C38 C 0.4235(5) 0.6962(5) 0.1761(4) 0.0378(14) Uani 1 1 d . . .
C39 C 0.3339(5) 0.7782(5) 0.1449(4) 0.0331(13) Uani 1 1 d . . .
C40 C 0.3214(5) 0.7731(5) 0.0643(4) 0.0368(14) Uani 1 1 d . . .
H40 H 0.2598 0.8259 0.0433 0.044 Uiso 1 1 calc R . .
C41 C 0.3958(6) 0.6940(5) 0.0140(4) 0.0388(14) Uani 1 1 d . . .
C42 C 0.4853(6) 0.6165(5) 0.0454(4) 0.0430(16) Uani 1 1 d . . .
H42 H 0.5369 0.5618 0.0115 0.052 Uiso 1 1 calc R . .
C43 C 0.5010(5) 0.6174(5) 0.1249(4) 0.0416(15) Uani 1 1 d . . .
H43 H 0.5640 0.5649 0.1447 0.050 Uiso 1 1 calc R . .
C44 C 0.3801(6) 0.6909(6) -0.0736(4) 0.0478(17) Uani 1 1 d . . .
H44A H 0.3050 0.7411 -0.0809 0.072 Uiso 1 1 calc R . .
H44B H 0.3868 0.6212 -0.0815 0.072 Uiso 1 1 calc R . .
H44C H 0.4386 0.7084 -0.1149 0.072 Uiso 1 1 calc R . .
C45 C 0.1839(6) 0.6825(5) 0.2974(4) 0.0448(16) Uani 1 1 d . . .
H45 H 0.2470 0.6501 0.2551 0.054 Uiso 1 1 calc R . .
C46 C 0.1297(8) 0.6235(7) 0.3487(5) 0.066(2) Uani 1 1 d . . .
H46 H 0.1556 0.5515 0.3422 0.079 Uiso 1 1 calc R . .
C47 C 0.0383(9) 0.6692(8) 0.4090(6) 0.079(3) Uani 1 1 d . . .
H47 H -0.0012 0.6298 0.4443 0.095 Uiso 1 1 calc R . .
C48 C 0.0043(7) 0.7728(8) 0.4179(5) 0.068(2) Uani 1 1 d . . .
H48 H -0.0582 0.8055 0.4606 0.081 Uiso 1 1 calc R . .
C49 C 0.0611(6) 0.8300(6) 0.3648(4) 0.0458(16) Uani 1 1 d . . .
C50 C 0.0300(5) 0.9414(6) 0.3705(4) 0.0415(16) Uani 1 1 d . . .
C51 C -0.0689(6) 1.0030(7) 0.4207(4) 0.0551(19) Uani 1 1 d . . .
H51 H -0.1199 0.9731 0.4535 0.066 Uiso 1 1 calc R . .
C52 C -0.0933(6) 1.1059(7) 0.4232(5) 0.062(2) Uani 1 1 d . . .
H52 H -0.1614 1.1483 0.4568 0.075 Uiso 1 1 calc R . .
C53 C -0.0166(6) 1.1473(6) 0.3757(5) 0.059(2) Uani 1 1 d . . .
H53 H -0.0304 1.2184 0.3776 0.071 Uiso 1 1 calc R . .
C54 C 0.0803(5) 1.0843(5) 0.3255(4) 0.0449(16) Uani 1 1 d . . .
H54 H 0.1319 1.1135 0.2925 0.054 Uiso 1 1 calc R . .
Ir1 Ir 0.23191(2) 0.88331(2) 0.226838(15) 0.03410(9) Uani 1 1 d . . .
N1 N 0.1098(4) 0.9659(4) 0.1560(3) 0.0310(11) Uani 1 1 d . . .
N2 N -0.0766(4) 1.1146(4) 0.0950(3) 0.0374(12) Uani 1 1 d . . .
N3 N 0.3652(4) 0.8022(4) 0.2888(3) 0.0376(12) Uani 1 1 d . . .
N4 N 0.5255(5) 0.6566(5) 0.3769(4) 0.0557(16) Uani 1 1 d . . .
N5 N 0.1040(4) 0.9825(4) 0.3218(3) 0.0393(13) Uani 1 1 d . . .
N6 N 0.1511(4) 0.7843(4) 0.3047(3) 0.0402(13) Uani 1 1 d . . .
N7 N 0.1787(13) 0.5674(7) 0.1507(7) 0.164(6) Uani 1 1 d D . .
C55 C 0.2266(10) 0.4844(8) 0.1437(7) 0.093(3) Uani 1 1 d D . .
C56 C 0.2867(10) 0.3747(7) 0.1305(7) 0.105(4) Uani 1 1 d D . .
H56A H 0.2336 0.3456 0.1232 0.157 Uiso 1 1 calc R . .
H56B H 0.3203 0.3387 0.1791 0.157 Uiso 1 1 calc R . .
H56C H 0.3468 0.3658 0.0805 0.157 Uiso 1 1 calc R . .
N8 N 0.665(2) 0.797(2) 0.2432(17) 0.176(13) Uani 0.699(14) 1 d PDU A 1
C57 C 0.6919(16) 0.8265(15) 0.2892(11) 0.106(6) Uani 0.699(14) 1 d PDU A 1
C58 C 0.7152(16) 0.8940(15) 0.3348(11) 0.121(7) Uani 0.699(14) 1 d PDU A 1
H58A H 0.7947 0.8860 0.3163 0.182 Uiso 0.699(14) 1 calc PR A 1
H58B H 0.7003 0.8748 0.3948 0.182 Uiso 0.699(14) 1 calc PR A 1
H58C H 0.6661 0.9662 0.3237 0.182 Uiso 0.699(14) 1 calc PR A 1
N8A N 0.804(3) 0.689(3) 0.325(2) 0.147(17) Uani 0.301(14) 1 d PDU A 2
C57A C 0.754(3) 0.730(3) 0.2761(19) 0.090(11) Uani 0.301(14) 1 d PDU A 2
C58A C 0.664(2) 0.781(2) 0.2276(19) 0.042(7) Uani 0.301(14) 1 d PDU A 2
H58D H 0.5942 0.7712 0.2583 0.063 Uiso 0.301(14) 1 calc PR A 2
H58E H 0.6876 0.7503 0.1735 0.063 Uiso 0.301(14) 1 calc PR A 2
H58F H 0.6489 0.8550 0.2185 0.063 Uiso 0.301(14) 1 calc PR A 2
N9 N 0.2628(9) 0.6849(8) 0.4824(6) 0.105(3) Uani 1 1 d DU B 1
C59 C 0.2741(13) 0.6034(10) 0.4984(8) 0.119(4) Uani 1 1 d DU B 1
C60 C 0.2568(16) 0.5054(12) 0.5232(11) 0.182(7) Uani 1 1 d DU B 1
H60A H 0.1885 0.5170 0.5670 0.272 Uiso 1 1 calc R B 1
H60B H 0.3226 0.4540 0.5445 0.272 Uiso 1 1 calc R B 1
H60C H 0.2478 0.4800 0.4747 0.272 Uiso 1 1 calc R B 1
F1 F 0.8213(13) 0.7948(11) 0.5838(10) 0.085(4) Uani 0.502(7) 1 d PDU C 1
F2 F 0.7118(9) 0.6393(8) 0.6833(6) 0.055(3) Uani 0.502(7) 1 d PDU C 1
F3 F 0.8452(11) 0.6348(8) 0.5684(7) 0.100(3) Uani 0.502(7) 1 d PDU C 1
F4 F 0.8594(9) 0.6765(9) 0.6878(7) 0.087(3) Uani 0.502(7) 1 d PDU C 1
F5 F 0.6900(10) 0.7978(7) 0.6990(6) 0.084(3) Uani 0.502(7) 1 d PDU C 1
F6 F 0.6727(10) 0.7594(9) 0.5811(8) 0.100(3) Uani 0.502(7) 1 d PDU C 1
P1 P 0.7673(10) 0.7171(9) 0.6324(7) 0.062(2) Uani 0.502(7) 1 d PDU C 1
F1A F 0.8039(11) 0.8235(9) 0.5796(8) 0.058(3) Uani 0.498(7) 1 d PDU C 2
F2A F 0.7516(11) 0.6271(9) 0.6607(9) 0.091(4) Uani 0.498(7) 1 d PDU C 2
F3A F 0.9034(8) 0.6543(8) 0.6011(7) 0.097(3) Uani 0.498(7) 1 d PDU C 2
F4A F 0.7905(11) 0.7471(10) 0.7065(6) 0.091(3) Uani 0.498(7) 1 d PDU C 2
F5A F 0.6469(7) 0.7954(7) 0.6413(8) 0.083(3) Uani 0.498(7) 1 d PDU C 2
F6A F 0.7629(10) 0.7068(9) 0.5351(6) 0.089(3) Uani 0.498(7) 1 d PDU C 2
P1A P 0.7752(9) 0.7255(9) 0.6222(7) 0.0570(19) Uani 0.498(7) 1 d PDU C 2

loop_
_atom_site_aniso_label
_atom_site_aniso_U_11
_atom_site_aniso_U_22
_atom_site_aniso_U_33
_atom_site_aniso_U_23
_atom_site_aniso_U_13
_atom_site_aniso_U_12
C1 0.027(3) 0.040(4) 0.037(3) -0.013(3) 0.001(2) -0.018(3)
C2 0.030(3) 0.039(4) 0.044(3) -0.005(3) -0.009(3) -0.020(3)
C3 0.037(3) 0.043(4) 0.044(4) -0.008(3) -0.005(3) -0.023(3)
C4 0.041(4) 0.047(4) 0.060(4) -0.016(3) -0.011(3) -0.025(3)
C5 0.030(3) 0.044(4) 0.055(4) -0.008(3) -0.009(3) -0.016(3)
C6 0.026(3) 0.041(4) 0.040(3) -0.012(3) 0.003(2) -0.017(3)
C7 0.027(3) 0.044(4) 0.042(3) -0.010(3) -0.002(3) -0.017(3)
C8 0.026(3) 0.037(4) 0.043(3) -0.015(3) -0.003(2) -0.016(3)
C9 0.029(3) 0.037(4) 0.052(4) -0.012(3) -0.002(3) -0.013(3)
C10 0.038(4) 0.034(4) 0.056(4) -0.007(3) -0.009(3) -0.016(3)
C11 0.048(4) 0.047(5) 0.071(5) -0.006(4) -0.007(4) -0.014(4)
C12 0.043(4) 0.040(4) 0.072(5) -0.011(4) 0.002(4) -0.020(3)
C13 0.041(4) 0.045(4) 0.077(5) -0.029(4) 0.008(4) -0.022(3)
C14 0.033(3) 0.044(4) 0.068(5) -0.023(3) 0.003(3) -0.018(3)
C15 0.076(6) 0.036(5) 0.109(7) -0.020(4) -0.002(5) -0.019(4)
C16 0.028(3) 0.034(3) 0.047(4) -0.014(3) 0.000(3) -0.016(3)
C17 0.025(3) 0.043(4) 0.037(3) -0.020(3) 0.002(2) -0.017(3)
C18 0.025(3) 0.041(4) 0.064(4) -0.017(3) -0.003(3) -0.015(3)
C19 0.026(3) 0.043(4) 0.088(5) -0.020(4) -0.005(3) -0.015(3)
C20 0.035(4) 0.041(4) 0.079(5) -0.006(4) 0.001(3) -0.022(3)
C21 0.031(3) 0.040(4) 0.066(4) -0.017(3) -0.001(3) -0.017(3)
C22 0.039(4) 0.060(5) 0.121(8) -0.009(5) -0.007(4) -0.031(4)
C23 0.033(3) 0.050(4) 0.046(4) -0.014(3) -0.004(3) -0.018(3)
C24 0.039(4) 0.051(4) 0.047(4) -0.011(3) -0.006(3) -0.021(3)
C25 0.051(4) 0.054(4) 0.048(4) -0.019(3) -0.004(3) -0.025(4)
C26 0.068(5) 0.081(6) 0.046(4) -0.014(4) -0.021(4) -0.037(5)
C27 0.061(5) 0.074(6) 0.060(5) -0.022(4) -0.028(4) -0.014(4)
C28 0.040(4) 0.057(5) 0.059(4) -0.014(4) -0.017(3) -0.012(3)
C29 0.038(4) 0.051(4) 0.052(4) -0.010(3) -0.018(3) -0.013(3)
C30 0.033(3) 0.046(4) 0.043(4) -0.012(3) -0.007(3) -0.012(3)
C31 0.044(4) 0.049(4) 0.045(4) -0.007(3) -0.019(3) -0.013(3)
C32 0.043(4) 0.055(5) 0.051(4) -0.005(3) -0.009(3) -0.012(4)
C33 0.040(4) 0.074(6) 0.048(4) -0.009(4) -0.005(3) -0.007(4)
C34 0.062(5) 0.049(5) 0.043(4) -0.006(3) -0.014(3) -0.012(4)
C35 0.065(5) 0.048(5) 0.073(5) -0.008(4) -0.029(4) -0.013(4)
C36 0.042(4) 0.061(5) 0.081(6) -0.017(4) -0.027(4) -0.008(4)
C37 0.083(6) 0.048(5) 0.065(5) -0.010(4) -0.016(5) -0.006(4)
C38 0.030(3) 0.041(4) 0.046(4) -0.011(3) -0.006(3) -0.015(3)
C39 0.028(3) 0.039(4) 0.037(3) -0.016(3) -0.004(2) -0.013(3)
C40 0.039(3) 0.028(3) 0.046(4) -0.002(3) -0.012(3) -0.013(3)
C41 0.045(4) 0.040(4) 0.038(3) -0.006(3) -0.007(3) -0.022(3)
C42 0.046(4) 0.038(4) 0.047(4) -0.016(3) -0.006(3) -0.015(3)
C43 0.036(3) 0.042(4) 0.051(4) -0.011(3) -0.011(3) -0.014(3)
C44 0.056(4) 0.051(4) 0.040(4) -0.013(3) -0.012(3) -0.019(3)
C45 0.045(4) 0.048(4) 0.049(4) 0.004(3) -0.017(3) -0.024(3)
C46 0.080(6) 0.059(5) 0.061(5) 0.008(4) -0.007(5) -0.037(5)
C47 0.092(7) 0.078(7) 0.070(6) 0.015(5) 0.000(5) -0.052(6)
C48 0.062(5) 0.087(7) 0.052(5) 0.004(4) 0.002(4) -0.036(5)
C49 0.041(4) 0.061(5) 0.036(4) -0.006(3) -0.005(3) -0.020(3)
C50 0.033(3) 0.061(5) 0.032(3) -0.010(3) -0.010(3) -0.014(3)
C51 0.038(4) 0.079(6) 0.048(4) -0.016(4) -0.001(3) -0.021(4)
C52 0.035(4) 0.085(6) 0.055(5) -0.029(4) -0.002(3) -0.006(4)
C53 0.049(4) 0.061(5) 0.065(5) -0.029(4) -0.020(4) -0.005(4)
C54 0.037(4) 0.055(4) 0.049(4) -0.019(3) -0.014(3) -0.015(3)
Ir1 0.02839(13) 0.03972(15) 0.03985(14) -0.01312(10) -0.00415(9) -0.01639(10)
N1 0.020(2) 0.035(3) 0.042(3) -0.014(2) -0.003(2) -0.012(2)
N2 0.027(3) 0.033(3) 0.053(3) -0.012(2) -0.006(2) -0.010(2)
N3 0.029(3) 0.044(3) 0.043(3) -0.011(2) -0.007(2) -0.014(2)
N4 0.049(4) 0.059(4) 0.061(4) -0.014(3) -0.024(3) -0.012(3)
N5 0.030(3) 0.054(4) 0.039(3) -0.020(2) -0.005(2) -0.017(2)
N6 0.041(3) 0.052(4) 0.034(3) -0.004(2) -0.011(2) -0.021(3)
N7 0.307(18) 0.064(7) 0.142(10) -0.016(6) -0.127(11) -0.042(9)
C55 0.135(10) 0.067(7) 0.101(8) -0.010(6) -0.043(7) -0.050(7)
C56 0.118(9) 0.068(7) 0.098(8) 0.000(6) 0.023(7) -0.032(6)
N8 0.171(15) 0.175(15) 0.175(15) -0.002(9) -0.013(9) -0.076(10)
C57 0.101(9) 0.107(10) 0.100(9) -0.007(7) 0.021(7) -0.051(8)
C58 0.120(10) 0.137(10) 0.100(9) -0.019(8) -0.002(7) -0.050(8)
N8A 0.138(19) 0.155(19) 0.155(19) -0.014(10) -0.030(10) -0.062(11)
C57A 0.096(14) 0.080(14) 0.088(14) -0.001(9) 0.001(9) -0.039(10)
C58A 0.042(10) 0.043(10) 0.049(10) -0.004(7) -0.005(7) -0.027(8)
N9 0.115(6) 0.099(6) 0.102(6) -0.016(5) -0.015(5) -0.042(5)
C59 0.160(9) 0.083(7) 0.102(7) -0.015(6) -0.043(6) -0.021(6)
C60 0.210(11) 0.166(10) 0.176(10) 0.004(8) -0.086(8) -0.057(8)
F1 0.080(6) 0.085(7) 0.090(6) 0.000(6) 0.000(5) -0.042(6)
F2 0.060(5) 0.051(5) 0.066(5) -0.006(4) -0.009(4) -0.034(4)
F3 0.115(6) 0.088(6) 0.087(6) -0.028(5) -0.005(5) -0.029(5)
F4 0.073(5) 0.099(6) 0.093(6) 0.011(5) -0.043(5) -0.029(5)
F5 0.093(6) 0.068(5) 0.075(5) -0.012(4) 0.009(5) -0.025(4)
F6 0.092(6) 0.110(6) 0.109(6) 0.007(5) -0.050(5) -0.038(5)
P1 0.068(3) 0.060(3) 0.066(3) -0.003(3) -0.018(3) -0.030(3)
F1A 0.064(6) 0.057(6) 0.065(5) -0.009(4) -0.001(4) -0.039(5)
F2A 0.094(7) 0.071(6) 0.105(7) 0.001(5) -0.002(6) -0.040(5)
F3A 0.064(5) 0.092(6) 0.108(6) 0.012(5) -0.014(5) -0.012(5)
F4A 0.108(6) 0.103(6) 0.079(5) -0.008(5) -0.019(5) -0.055(5)
F5A 0.059(5) 0.072(5) 0.101(6) -0.005(5) 0.009(5) -0.022(4)
F6A 0.098(6) 0.104(6) 0.084(5) -0.027(5) -0.031(5) -0.043(5)
P1A 0.057(3) 0.061(3) 0.066(3) -0.013(3) -0.017(3) -0.031(2)

loop_
_atom_type_symbol
_atom_type_description
_atom_type_scat_dispersion_real
_atom_type_scat_dispersion_imag
_atom_type_scat_source
C C 0.0033 0.0016 'International Tables Vol C Tables 4.2.6.8 and 6.1.1.4'
H H 0.0000 0.0000 'International Tables Vol C Tables 4.2.6.8 and 6.1.1.4'
F F 0.0171 0.0103 'International Tables Vol C Tables 4.2.6.8 and 6.1.1.4'
Ir Ir -1.4442 7.9887 'International Tables Vol C Tables 4.2.6.8 and 6.1.1.4'
N N 0.0061 0.0033 'International Tables Vol C Tables 4.2.6.8 and 6.1.1.4'
P P 0.1023 0.0942 'International Tables Vol C Tables 4.2.6.8 and 6.1.1.4'

loop_
_geom_angle_atom_site_label_1
_geom_angle_atom_site_label_2
_geom_angle_atom_site_label_3
_geom_angle
N1 C1 C2 121.3(5)
N1 C1 C6 118.4(5)
C2 C1 C6 120.1(5)
C3 C2 C1 119.4(6)
C3 C2 H2 120.3
C1 C2 H2 120.3
C2 C3 C4 121.0(6)
C2 C3 H3 119.5
C4 C3 H3 119.5
C5 C4 C3 119.8(6)
C5 C4 H4 120.1
C3 C4 H4 120.1
C4 C5 C6 120.7(6)
C4 C5 H5 119.7
C6 C5 H5 119.7
N2 C6 C1 122.1(5)
N2 C6 C5 118.8(6)
C1 C6 C5 118.9(6)
N2 C7 C8 121.7(6)
N2 C7 C9 114.5(5)
C8 C7 C9 123.6(5)
N1 C8 C7 118.4(5)
N1 C8 C16 112.9(5)
C7 C8 C16 128.6(6)
C10 C9 C14 118.8(6)
C10 C9 C7 118.5(6)
C14 C9 C7 122.2(6)
C11 C10 C9 120.3(7)
C11 C10 H10 119.9
C9 C10 H10 119.9
C12 C11 C10 121.7(8)
C12 C11 H11 119.1
C10 C11 H11 119.1
C13 C12 C11 117.6(7)
C13 C12 C15 121.7(7)
C11 C12 C15 120.7(8)
C12 C13 C14 121.9(7)
C12 C13 H13 119.0
C14 C13 H13 119.0
C13 C14 C9 119.7(7)
C13 C14 H14 120.1
C9 C14 H14 120.1
C12 C15 H15A 109.5
C12 C15 H15B 109.5
H15A C15 H15B 109.5
C12 C15 H15C 109.5
H15A C15 H15C 109.5
H15B C15 H15C 109.5
C21 C16 C17 121.7(5)
C21 C16 C8 123.0(6)
C17 C16 C8 114.3(5)
C18 C17 C16 116.1(6)
C18 C17 Ir1 129.3(5)
C16 C17 Ir1 114.6(4)
C19 C18 C17 123.3(7)
C19 C18 H18 118.3
C17 C18 H18 118.3
C18 C19 C20 119.1(6)
C18 C19 C22 120.9(7)
C20 C19 C22 120.0(7)
C21 C20 C19 120.9(7)
C21 C20 H20 119.6
C19 C20 H20 119.6
C20 C21 C16 118.8(7)
C20 C21 H21 120.6
C16 C21 H21 120.6
C19 C22 H22A 109.5
C19 C22 H22B 109.5
H22A C22 H22B 109.5
C19 C22 H22C 109.5
H22A C22 H22C 109.5
H22B C22 H22C 109.5
C24 C23 N3 121.2(6)
C24 C23 C28 120.3(6)
N3 C23 C28 118.5(6)
C23 C24 C25 119.0(7)
C23 C24 H24 120.5
C25 C24 H24 120.5
C26 C25 C24 120.8(7)
C26 C25 H25 119.6
C24 C25 H25 119.6
C27 C26 C25 120.8(7)
C27 C26 H26 119.6
C25 C26 H26 119.6
C26 C27 C28 119.5(7)
C26 C27 H27 120.3
C28 C27 H27 120.3
N4 C28 C23 122.3(6)
N4 C28 C27 118.0(7)
C23 C28 C27 119.6(7)
N4 C29 C30 123.1(6)
N4 C29 C31 114.0(6)
C30 C29 C31 122.7(6)
N3 C30 C29 118.8(6)
N3 C30 C38 114.5(6)
C29 C30 C38 126.7(6)
C36 C31 C32 118.3(7)
C36 C31 C29 120.8(6)
C32 C31 C29 120.7(7)
C31 C32 C33 119.8(7)
C31 C32 H32 120.1
C33 C32 H32 120.1
C34 C33 C32 121.2(7)
C34 C33 H33 119.4
C32 C33 H33 119.4
C33 C34 C35 118.5(7)
C33 C34 C37 121.1(8)
C35 C34 C37 120.3(8)
C36 C35 C34 120.2(8)
C36 C35 H35 119.9
C34 C35 H35 119.9
C35 C36 C31 121.9(7)
C35 C36 H36 119.0
C31 C36 H36 119.0
C34 C37 H37A 109.5
C34 C37 H37B 109.5
H37A C37 H37B 109.5
C34 C37 H37C 109.5
H37A C37 H37C 109.5
H37B C37 H37C 109.5
C43 C38 C39 120.3(6)
C43 C38 C30 125.0(6)
C39 C38 C30 114.3(5)
C40 C39 C38 117.6(5)
C40 C39 Ir1 127.5(5)
C38 C39 Ir1 114.7(4)
C41 C40 C39 122.4(6)
C41 C40 H40 118.8
C39 C40 H40 118.8
C40 C41 C42 118.5(6)
C40 C41 C44 121.1(6)
C42 C41 C44 120.4(6)
C43 C42 C41 121.4(6)
C43 C42 H42 119.3
C41 C42 H42 119.3
C42 C43 C38 119.6(6)
C42 C43 H43 120.2
C38 C43 H43 120.2
C41 C44 H44A 109.5
C41 C44 H44B 109.5
H44A C44 H44B 109.5
C41 C44 H44C 109.5
H44A C44 H44C 109.5
H44B C44 H44C 109.5
N6 C45 C46 122.5(7)
N6 C45 H45 118.7
C46 C45 H45 118.7
C47 C46 C45 119.4(8)
C47 C46 H46 120.3
C45 C46 H46 120.3
C46 C47 C48 118.9(8)
C46 C47 H47 120.5
C48 C47 H47 120.5
C47 C48 C49 120.1(8)
C47 C48 H48 120.0
C49 C48 H48 120.0
N6 C49 C48 120.6(7)
N6 C49 C50 116.0(6)
C48 C49 C50 123.3(7)
N5 C50 C51 121.0(7)
N5 C50 C49 115.7(5)
C51 C50 C49 123.3(7)
C52 C51 C50 120.6(7)
C52 C51 H51 119.7
C50 C51 H51 119.7
C51 C52 C53 118.6(7)
C51 C52 H52 120.7
C53 C52 H52 120.7
C54 C53 C52 119.3(8)
C54 C53 H53 120.3
C52 C53 H53 120.3
N5 C54 C53 122.3(7)
N5 C54 H54 118.9
C53 C54 H54 118.9
C17 Ir1 C39 89.8(2)
C17 Ir1 N1 79.1(2)
C39 Ir1 N1 97.4(2)
C17 Ir1 N3 96.7(2)
C39 Ir1 N3 79.5(2)
N1 Ir1 N3 174.87(19)
C17 Ir1 N6 174.3(2)
C39 Ir1 N6 95.9(2)
N1 Ir1 N6 99.41(19)
N3 Ir1 N6 85.0(2)
C17 Ir1 N5 99.0(2)
C39 Ir1 N5 170.6(2)
N1 Ir1 N5 81.20(19)
N3 Ir1 N5 102.50(19)
N6 Ir1 N5 75.3(2)
C8 N1 C1 118.4(5)
C8 N1 Ir1 113.8(4)
C1 N1 Ir1 127.5(4)
C7 N2 C6 118.0(5)
C30 N3 C23 118.3(5)
C30 N3 Ir1 113.6(4)
C23 N3 Ir1 128.0(4)
C29 N4 C28 117.0(6)
C54 N5 C50 118.1(5)
C54 N5 Ir1 125.5(4)
C50 N5 Ir1 115.1(4)
C45 N6 C49 118.4(6)
C45 N6 Ir1 125.0(4)
C49 N6 Ir1 116.5(5)
N7 C55 C56 176.6(13)
C55 C56 H56A 109.5
C55 C56 H56B 109.5
H56A C56 H56B 109.5
C55 C56 H56C 109.5
H56A C56 H56C 109.5
H56B C56 H56C 109.5
N8 C57 C58 163(3)
N8A C57A C58A 166(4)
C57A C58A H58D 109.5
C57A C58A H58E 109.5
H58D C58A H58E 109.5
C57A C58A H58F 109.5
H58D C58A H58F 109.5
H58E C58A H58F 109.5
N9 C59 C60 165.0(17)
F6 P1 F1 91.2(8)
F6 P1 F3 91.8(8)
F1 P1 F3 90.0(8)
F6 P1 F4 177.5(10)
F1 P1 F4 89.6(9)
F3 P1 F4 90.6(8)
F6 P1 F5 89.5(8)
F1 P1 F5 91.0(8)
F3 P1 F5 178.4(10)
F4 P1 F5 88.2(8)
F6 P1 F2 89.2(8)
F1 P1 F2 178.9(10)
F3 P1 F2 91.0(8)
F4 P1 F2 90.0(7)
F5 P1 F2 88.0(7)
F4A P1A F2A 92.4(8)
F4A P1A F5A 91.1(8)
F2A P1A F5A 92.0(8)
F4A P1A F3A 90.4(8)
F2A P1A F3A 87.6(8)
F5A P1A F3A 178.4(10)
F4A P1A F6A 177.4(10)
F2A P1A F6A 90.0(8)
F5A P1A F6A 89.7(8)
F3A P1A F6A 88.7(8)
F4A P1A F1A 89.1(8)
F2A P1A F1A 177.4(10)
F5A P1A F1A 90.0(7)
F3A P1A F1A 90.3(8)
F6A P1A F1A 88.5(8)

loop_
_geom_bond_atom_site_label_1
_geom_bond_atom_site_label_2
_geom_bond_distance
C1 N1 1.395(7)
C1 C2 1.401(8)
C1 C6 1.406(9)
C2 C3 1.379(8)
C2 H2 0.9500
C3 C4 1.403(9)
C3 H3 0.9500
C4 C5 1.367(9)
C4 H4 0.9500
C5 C6 1.410(8)
C5 H5 0.9500
C6 N2 1.360(8)
C7 N2 1.323(7)
C7 C8 1.436(9)
C7 C9 1.499(9)
C8 N1 1.356(8)
C8 C16 1.460(8)
C9 C10 1.391(9)
C9 C14 1.398(9)
C10 C11 1.390(10)
C10 H10 0.9500
C11 C12 1.386(11)
C11 H11 0.9500
C12 C13 1.385(11)
C12 C15 1.518(10)
C13 C14 1.394(9)
C13 H13 0.9500
C14 H14 0.9500
C15 H15A 0.9800
C15 H15B 0.9800
C15 H15C 0.9800
C16 C21 1.412(9)
C16 C17 1.423(9)
C17 C18 1.402(8)
C17 Ir1 1.987(6)
C18 C19 1.378(10)
C18 H18 0.9500
C19 C20 1.401(10)
C19 C22 1.517(9)
C20 C21 1.388(9)
C20 H20 0.9500
C21 H21 0.9500
C22 H22A 0.9800
C22 H22B 0.9800
C22 H22C 0.9800
C23 C24 1.387(9)
C23 N3 1.395(8)
C23 C28 1.404(10)
C24 C25 1.401(9)
C24 H24 0.9500
C25 C26 1.387(10)
C25 H25 0.9500
C26 C27 1.367(11)
C26 H26 0.9500
C27 C28 1.416(10)
C27 H27 0.9500
C28 N4 1.369(9)
C29 N4 1.313(8)
C29 C30 1.419(9)
C29 C31 1.505(10)
C30 N3 1.349(8)
C30 C38 1.460(9)
C31 C36 1.381(10)
C31 C32 1.382(9)
C32 C33 1.406(11)
C32 H32 0.9500
C33 C34 1.370(11)
C33 H33 0.9500
C34 C35 1.389(11)
C34 C37 1.514(10)
C35 C36 1.375(11)
C35 H35 0.9500
C36 H36 0.9500
C37 H37A 0.9800
C37 H37B 0.9800
C37 H37C 0.9800
C38 C43 1.401(9)
C38 C39 1.415(9)
C39 C40 1.399(8)
C39 Ir1 1.999(5)
C40 C41 1.386(8)
C40 H40 0.9500
C41 C42 1.391(9)
C41 C44 1.522(9)
C42 C43 1.382(9)
C42 H42 0.9500
C43 H43 0.9500
C44 H44A 0.9800
C44 H44B 0.9800
C44 H44C 0.9800
C45 N6 1.342(8)
C45 C46 1.371(10)
C45 H45 0.9500
C46 C47 1.360(12)
C46 H46 0.9500
C47 C48 1.370(12)
C47 H47 0.9500
C48 C49 1.386(10)
C48 H48 0.9500
C49 N6 1.350(8)
C49 C50 1.472(10)
C50 N5 1.363(8)
C50 C51 1.389(9)
C51 C52 1.363(11)
C51 H51 0.9500
C52 C53 1.385(12)
C52 H52 0.9500
C53 C54 1.383(9)
C53 H53 0.9500
C54 N5 1.352(9)
C54 H54 0.9500
Ir1 N1 2.071(5)
Ir1 N3 2.079(5)
Ir1 N6 2.169(5)
Ir1 N5 2.186(5)
N7 C55 1.095(10)
C55 C56 1.454(11)
C56 H56A 0.9800
C56 H56B 0.9800
C56 H56C 0.9800
N8 C57 1.108(12)
C57 C58 1.465(12)
C58 H58A 0.9800
C58 H58B 0.9800
C58 H58C 0.9800
N8A C57A 1.103(12)
C57A C58A 1.469(13)
C58A H58D 0.9800
C58A H58E 0.9800
C58A H58F 0.9800
N9 C59 1.097(10)
C59 C60 1.472(12)
C60 H60A 0.9800
C60 H60B 0.9800
C60 H60C 0.9800
F1 P1 1.558(13)
F2 P1 1.581(12)
F3 P1 1.558(12)
F4 P1 1.564(12)
F5 P1 1.572(12)
F6 P1 1.543(12)
F1A P1A 1.593(12)
F2A P1A 1.551(13)
F3A P1A 1.561(12)
F4A P1A 1.549(12)
F5A P1A 1.556(12)
F6A P1A 1.564(12)
